data_7001888
loop_
_publ_author_name
'Cerrada, Elena'
'Moreno, Ana'
'Laguna, Mariano'

_publ_section_title
;
 S,C- and S,S-coupling via dithiolate transfer reactions from tin to
 nickel complexes
;
_journal_issue 34
_journal_name_full 'Dalton Transactions'
_journal_page_first 6825
_journal_page_last 6835
_journal_paper_doi 10.1039/b902569c
_journal_year 2009
_chemical_formula_sum 'C39 H33 Ni P S5'
_chemical_formula_weight 751.63
_chemical_name_systematic
;
?
;
_space_group_IT_number 14
_symmetry_cell_setting monoclinic
_symmetry_space_group_name_Hall '-P 2yn'
_symmetry_space_group_name_H-M 'P 1 21/n 1'
_atom_sites_solution_hydrogens geom
_atom_sites_solution_primary direct
_atom_sites_solution_secondary difmap
_audit_creation_method SHELXL-97
_cell_angle_alpha 90.00
_cell_angle_beta 93.72(3)
_cell_angle_gamma 90.00
_cell_formula_units_Z 4
_cell_length_a 10.329(3)
_cell_length_b 18.632(4)
_cell_length_c 18.775(5)
_cell_measurement_reflns_used 37872
_cell_measurement_temperature 150(2)
_cell_volume 3605.6(16)
_computing_cell_refinement 'DENZO and COLLECT'
_computing_data_collection 'DENZO and COLLECT(Hooft,1998)'
_computing_data_reduction 'DENZO and COLLECT'
_computing_molecular_graphics 'XP, SHELXTL v.5 (Siemens)'
_computing_publication_material 'CIFTAB (Sheldrick, 1997)'
_computing_structure_refinement 'SHELXL-97 (Sheldrick, 1997)'
_computing_structure_solution 'SHELXS-97 (Sheldrick, 1990)'
_diffrn_ambient_temperature 150(2)
_diffrn_measured_fraction_theta_full 0.964
_diffrn_measured_fraction_theta_max 0.964
_diffrn_measurement_device_type 'Nonius Kappa CCD'
_diffrn_measurement_method 'Phi+Omega scans'
_diffrn_radiation_monochromator graphite
_diffrn_radiation_source 'Nonius FR591 rotation anode'
_diffrn_radiation_type MoK\a
_diffrn_radiation_wavelength 0.71073
_diffrn_reflns_av_R_equivalents 0.1010
_diffrn_reflns_av_sigmaI/netI 0.0647
_diffrn_reflns_limit_h_max 12
_diffrn_reflns_limit_h_min -12
_diffrn_reflns_limit_k_max 22
_diffrn_reflns_limit_k_min -22
_diffrn_reflns_limit_l_max 22
_diffrn_reflns_limit_l_min -22
_diffrn_reflns_number 37872
_diffrn_reflns_theta_full 25.04
_diffrn_reflns_theta_max 25.04
_diffrn_reflns_theta_min 2.17
_exptl_absorpt_coefficient_mu 0.900
_exptl_absorpt_correction_type 'Semi-empirical from equivalents'
_exptl_absorpt_process_details
;
Using multiple and symmetry-related data measurements via the program
SORTAV
See R.H. Blessing, Acta Crysta (1995), A51, 33-38
;
_exptl_crystal_colour red
_exptl_crystal_density_diffrn 1.385
_exptl_crystal_density_method 'not measured'
_exptl_crystal_description 'irregular block'
_exptl_crystal_F_000 1560
_exptl_crystal_size_max 0.15
_exptl_crystal_size_mid 0.15
_exptl_crystal_size_min 0.1
_refine_diff_density_max 0.474
_refine_diff_density_min -0.750
_refine_diff_density_rms 0.111
_refine_ls_extinction_method none
_refine_ls_goodness_of_fit_ref 0.990
_refine_ls_hydrogen_treatment mixed
_refine_ls_matrix_type full
_refine_ls_number_parameters 420
_refine_ls_number_reflns 6362
_refine_ls_number_restraints 0
_refine_ls_restrained_S_all 0.990
_refine_ls_R_factor_all 0.0699
_refine_ls_R_factor_gt 0.0437
_refine_ls_shift/su_max 0.005
_refine_ls_shift/su_mean 0.000
_refine_ls_structure_factor_coef Fsqd
_refine_ls_weighting_details 'w=1/[\s^2^(Fo^2^)+(0.0626P)^2^+2.1898P] where P=(Fo^2^+2Fc^2^)/3'
_refine_ls_weighting_scheme calc
_refine_ls_wR_factor_gt 0.1082
_refine_ls_wR_factor_ref 0.1210
_reflns_number_gt 4710
_reflns_number_total 6362
_reflns_threshold_expression >2sigma(I)
_cod_data_source_file b902569c.txt
_cod_data_source_block compound3
_cod_depositor_comments
;
The following automatic conversions were performed:
'_symmetry_cell_setting' value 'Monoclinic' changed to 'monoclinic'
according to '/home/saulius/struct/CIF-dictionaries/cif_core.dic'
dictionary named 'cif_core.dic' version 2.4.1 from 2010-06-29.

Automatic conversion script
Id: cif_fix_enum 1527 2010-12-29 10:47:43Z saulius 

The following automatic conversions were performed:

'_refine_ls_weighting_scheme' value 'calc
w=1/[\s^2^(Fo^2^)+(0.0626P)^2^+2.1898P] where P=(Fo^2^+2Fc^2^)/3' was
changed to 'calc'. New tag '_refine_ls_weighting_details' was
created. The value of the new tag was set to
'w=1/[\s^2^(Fo^2^)+(0.0626P)^2^+2.1898P] where P=(Fo^2^+2Fc^2^)/3'.

Automatic conversion script
Id: cif_fix_values 3143 2015-03-26 13:38:13Z robertas 
;
_cod_original_cell_volume 3605.6(12)
_cod_original_sg_symbol_H-M P2(1)/n
_cod_database_code 7001888

loop_
_symmetry_equiv_pos_as_xyz
'x, y, z'
'-x+1/2, y+1/2, -z+1/2'
'-x, -y, -z'
'x-1/2, -y-1/2, z-1/2'

loop_
_atom_site_label
_atom_site_type_symbol
_atom_site_fract_x
_atom_site_fract_y
_atom_site_fract_z
_atom_site_U_iso_or_equiv
_atom_site_adp_type
_atom_site_occupancy
_atom_site_calc_flag
_atom_site_refinement_flags
_atom_site_disorder_assembly
_atom_site_disorder_group
Ni1 Ni 0.21334(4) 0.46017(2) 0.23610(2) 0.02542(14) Uani 1 d . . .
S1 S 0.07450(8) 0.46326(4) 0.32005(4) 0.0258(2) Uani 1 d . . .
S2 S 0.10112(9) 0.37420(5) 0.17692(5) 0.0347(2) Uani 1 d . . .
S3 S -0.15227(9) 0.30338(5) 0.20713(5) 0.0372(2) Uani 1 d . . .
S4 S -0.37319(9) 0.26787(5) 0.29549(6) 0.0458(3) Uani 1 d . . .
S5 S -0.17346(9) 0.37640(5) 0.34120(5) 0.0361(2) Uani 1 d . . .
P1 P 0.34029(8) 0.47568(4) 0.14950(5) 0.0256(2) Uani 1 d . . .
C1 C -0.0402(3) 0.39779(17) 0.29285(17) 0.0269(7) Uani 1 d . . .
C2 C -0.0281(3) 0.36444(17) 0.23067(18) 0.0299(8) Uani 1 d . . .
C3 C -0.2413(3) 0.31350(17) 0.2821(2) 0.0331(8) Uani 1 d . . .
C4 C 0.1338(3) 0.43323(17) 0.40701(17) 0.0275(7) Uani 1 d . . .
C5 C 0.1603(3) 0.36065(17) 0.42220(18) 0.0316(8) Uani 1 d . . .
C6 C 0.1891(3) 0.34192(19) 0.4932(2) 0.0381(9) Uani 1 d . . .
H6 H 0.2031 0.2938 0.5043 0.046 Uiso 1 calc R . .
C7 C 0.1979(3) 0.3919(2) 0.54808(19) 0.0374(9) Uani 1 d . . .
C8 C 0.1811(3) 0.46322(18) 0.52987(19) 0.0351(8) Uani 1 d . . .
H8 H 0.1930 0.4976 0.5656 0.042 Uiso 1 calc R . .
C9 C 0.1471(3) 0.48610(18) 0.46042(18) 0.0298(8) Uani 1 d . . .
C10 C 0.1300(4) 0.56440(17) 0.44721(19) 0.0352(8) Uani 1 d . . .
H10A H 0.2112 0.5850 0.4357 0.053 Uiso 1 calc R . .
H10B H 0.1010 0.5870 0.4893 0.053 Uiso 1 calc R . .
H10C H 0.0667 0.5717 0.4081 0.053 Uiso 1 calc R . .
C11 C 0.1639(4) 0.30245(18) 0.3666(2) 0.0453(10) Uani 1 d . . .
H11A H 0.2230 0.2655 0.3833 0.068 Uiso 1 calc R . .
H11B H 0.1922 0.3224 0.3231 0.068 Uiso 1 calc R . .
H11C H 0.0787 0.2824 0.3579 0.068 Uiso 1 calc R . .
C12 C 0.2205(4) 0.3698(2) 0.6246(2) 0.0522(11) Uani 1 d . . .
H12A H 0.2165 0.3184 0.6280 0.078 Uiso 1 calc R . .
H12B H 0.1550 0.3907 0.6521 0.078 Uiso 1 calc R . .
H12C H 0.3045 0.3861 0.6427 0.078 Uiso 1 calc R . .
C13 C 0.3030(3) 0.53465(16) 0.29154(18) 0.0263(7) Uani 1 d . . .
C14 C 0.2631(3) 0.60648(17) 0.28782(18) 0.0294(8) Uani 1 d . . .
C15 C 0.3231(3) 0.65673(18) 0.33316(19) 0.0341(8) Uani 1 d . . .
H15 H 0.2992 0.7047 0.3283 0.041 Uiso 1 calc R . .
C16 C 0.4171(3) 0.63789(19) 0.3851(2) 0.0385(9) Uani 1 d . . .
C17 C 0.4565(3) 0.56618(19) 0.3888(2) 0.0374(9) Uani 1 d . . .
H17 H 0.5199 0.5525 0.4236 0.045 Uiso 1 calc R . .
C18 C 0.4034(3) 0.51494(17) 0.34195(18) 0.0294(8) Uani 1 d . . .
C19 C 0.4546(4) 0.43874(18) 0.3459(2) 0.0393(9) Uani 1 d . . .
H19A H 0.3834 0.4057 0.3400 0.059 Uiso 1 calc R . .
H19B H 0.5001 0.4310 0.3914 0.059 Uiso 1 calc R . .
H19C H 0.5126 0.4312 0.3087 0.059 Uiso 1 calc R . .
C20 C 0.4699(4) 0.6923(2) 0.4398(2) 0.0577(12) Uani 1 d . . .
H20A H 0.5618 0.6973 0.4365 0.087 Uiso 1 calc R . .
H20B H 0.4526 0.6762 0.4869 0.087 Uiso 1 calc R . .
H20C H 0.4285 0.7379 0.4307 0.087 Uiso 1 calc R . .
C21 C 0.1528(4) 0.63115(19) 0.2360(2) 0.0420(9) Uani 1 d . . .
C31 C 0.3595(3) 0.39312(17) 0.09690(17) 0.0274(7) Uani 1 d . . .
H31 H 0.3509 0.4360 0.1214 0.033 Uiso 1 calc R . .
C32 C 0.3275(3) 0.38987(19) 0.02458(19) 0.0356(8) Uani 1 d . . .
H32 H 0.2975 0.4306 0.0002 0.043 Uiso 1 calc R . .
C33 C 0.3400(4) 0.3258(2) -0.0117(2) 0.0452(10) Uani 1 d . . .
H33 H 0.3163 0.3233 -0.0603 0.054 Uiso 1 calc R . .
C34 C 0.3872(4) 0.26560(19) 0.0238(2) 0.0464(10) Uani 1 d . . .
H34 H 0.3972 0.2230 -0.0011 0.056 Uiso 1 calc R . .
C35 C 0.4194(4) 0.26843(19) 0.0956(2) 0.0422(9) Uani 1 d . . .
H35 H 0.4512 0.2277 0.1195 0.051 Uiso 1 calc R . .
C36 C 0.4046(4) 0.33217(18) 0.1331(2) 0.0377(9) Uani 1 d . . .
H36 H 0.4249 0.3339 0.1820 0.045 Uiso 1 calc R . .
C41 C 0.2665(3) 0.53973(16) 0.08411(18) 0.0284(8) Uani 1 d . . .
H41 H 0.3059 0.5085 0.1175 0.034 Uiso 1 calc R . .
C42 C 0.1320(4) 0.54189(19) 0.0734(2) 0.0384(9) Uani 1 d . . .
H42 H 0.0810 0.5115 0.0992 0.046 Uiso 1 calc R . .
C43 C 0.0739(4) 0.5892(2) 0.0242(2) 0.0473(10) Uani 1 d . . .
H43 H -0.0159 0.5904 0.0166 0.057 Uiso 1 calc R . .
C44 C 0.1496(4) 0.6344(2) -0.0132(2) 0.0490(11) Uani 1 d . . .
H44 H 0.1107 0.6668 -0.0456 0.059 Uiso 1 calc R . .
C45 C 0.2810(4) 0.63207(19) -0.0031(2) 0.0451(10) Uani 1 d . . .
H45 H 0.3313 0.6630 -0.0288 0.054 Uiso 1 calc R . .
C46 C 0.3407(4) 0.58452(18) 0.04468(19) 0.0378(9) Uani 1 d . . .
H46 H 0.4307 0.5826 0.0504 0.045 Uiso 1 calc R . .
C51 C 0.5078(3) 0.50957(18) 0.16514(18) 0.0299(8) Uani 1 d . . .
H51 H 0.4243 0.4910 0.1587 0.036 Uiso 1 calc R . .
C52 C 0.5276(3) 0.57859(18) 0.19117(19) 0.0355(8) Uani 1 d . . .
H52 H 0.4571 0.6063 0.2027 0.043 Uiso 1 calc R . .
C53 C 0.6511(4) 0.6063(2) 0.20002(19) 0.0411(9) Uani 1 d . . .
H53 H 0.6637 0.6529 0.2168 0.049 Uiso 1 calc R . .
C54 C 0.7564(4) 0.5651(2) 0.1840(2) 0.0465(10) Uani 1 d . . .
H54 H 0.8399 0.5837 0.1904 0.056 Uiso 1 calc R . .
C55 C 0.7374(4) 0.4966(2) 0.1587(2) 0.0490(10) Uani 1 d . . .
H55 H 0.8083 0.4687 0.1480 0.059 Uiso 1 calc R . .
C56 C 0.6133(3) 0.46870(19) 0.1489(2) 0.0385(9) Uani 1 d . . .
H56 H 0.6010 0.4223 0.1314 0.046 Uiso 1 calc R . .

loop_
_atom_site_aniso_label
_atom_site_aniso_U_11
_atom_site_aniso_U_22
_atom_site_aniso_U_33
_atom_site_aniso_U_23
_atom_site_aniso_U_13
_atom_site_aniso_U_12
Ni1 0.0276(2) 0.0238(2) 0.0251(2) -0.00124(17) 0.00362(18) -0.00320(17)
S1 0.0275(4) 0.0244(4) 0.0256(4) -0.0013(3) 0.0024(3) -0.0026(3)
S2 0.0399(5) 0.0347(5) 0.0303(5) -0.0078(4) 0.0092(4) -0.0120(4)
S3 0.0396(5) 0.0352(5) 0.0370(5) -0.0067(4) 0.0043(4) -0.0133(4)
S4 0.0322(5) 0.0374(5) 0.0686(7) -0.0025(5) 0.0094(5) -0.0092(4)
S5 0.0317(5) 0.0373(5) 0.0403(5) -0.0075(4) 0.0100(4) -0.0078(4)
P1 0.0274(5) 0.0232(4) 0.0265(5) -0.0002(3) 0.0030(4) -0.0018(3)
C1 0.0240(18) 0.0257(17) 0.0314(19) -0.0019(15) 0.0038(14) -0.0033(13)
C2 0.0286(19) 0.0271(17) 0.0336(19) 0.0022(15) -0.0002(15) -0.0067(14)
C3 0.0296(19) 0.0265(17) 0.043(2) 0.0005(16) -0.0007(16) -0.0006(15)
C4 0.0286(18) 0.0279(17) 0.0262(18) 0.0015(14) 0.0052(14) -0.0031(14)
C5 0.0328(19) 0.0282(18) 0.034(2) 0.0022(15) 0.0027(15) 0.0022(15)
C6 0.036(2) 0.0328(19) 0.045(2) 0.0087(17) 0.0001(17) 0.0027(16)
C7 0.033(2) 0.046(2) 0.033(2) 0.0051(17) -0.0018(16) 0.0016(16)
C8 0.037(2) 0.041(2) 0.0272(19) -0.0045(16) 0.0005(16) -0.0047(16)
C9 0.0257(18) 0.0313(18) 0.033(2) 0.0002(15) 0.0059(15) -0.0035(14)
C10 0.042(2) 0.0277(18) 0.037(2) -0.0058(16) 0.0101(17) -0.0052(16)
C11 0.060(3) 0.0278(19) 0.048(2) -0.0015(17) 0.000(2) 0.0084(18)
C12 0.053(3) 0.069(3) 0.034(2) 0.014(2) -0.0013(19) 0.001(2)
C13 0.0260(18) 0.0254(17) 0.0280(18) -0.0015(14) 0.0068(14) -0.0033(13)
C14 0.0292(19) 0.0268(17) 0.0330(19) -0.0006(15) 0.0077(15) 0.0001(14)
C15 0.036(2) 0.0244(17) 0.043(2) -0.0013(16) 0.0116(17) -0.0017(15)
C16 0.033(2) 0.036(2) 0.047(2) -0.0097(17) 0.0055(18) -0.0075(16)
C17 0.0290(19) 0.043(2) 0.040(2) -0.0046(17) -0.0011(16) -0.0030(16)
C18 0.0261(18) 0.0296(17) 0.0328(19) 0.0002(15) 0.0049(15) -0.0010(14)
C19 0.036(2) 0.0350(19) 0.046(2) -0.0005(17) -0.0025(17) 0.0053(16)
C20 0.057(3) 0.046(2) 0.069(3) -0.020(2) -0.002(2) -0.008(2)
C21 0.047(2) 0.036(2) 0.042(2) 0.0018(17) -0.0057(18) 0.0132(18)
C31 0.0283(18) 0.0229(16) 0.0319(19) -0.0035(14) 0.0098(15) -0.0025(13)
C32 0.040(2) 0.0316(18) 0.035(2) 0.0000(16) 0.0041(16) -0.0037(16)
C33 0.060(3) 0.039(2) 0.037(2) -0.0104(18) 0.0070(19) -0.0062(19)
C34 0.056(3) 0.0274(19) 0.059(3) -0.0105(19) 0.022(2) -0.0021(18)
C35 0.046(2) 0.0260(18) 0.056(3) 0.0029(18) 0.017(2) 0.0017(16)
C36 0.044(2) 0.0325(19) 0.038(2) 0.0041(17) 0.0097(17) 0.0012(16)
C41 0.036(2) 0.0208(16) 0.0277(18) 0.0006(14) -0.0008(15) 0.0018(14)
C42 0.037(2) 0.039(2) 0.039(2) 0.0003(17) -0.0006(17) -0.0030(17)
C43 0.045(2) 0.044(2) 0.050(3) 0.000(2) -0.013(2) 0.0059(19)
C44 0.073(3) 0.033(2) 0.040(2) 0.0051(18) -0.006(2) 0.015(2)
C45 0.066(3) 0.031(2) 0.038(2) 0.0073(17) 0.007(2) -0.0002(19)
C46 0.047(2) 0.0283(18) 0.040(2) 0.0034(16) 0.0138(18) 0.0013(16)
C51 0.0256(18) 0.0350(18) 0.0292(18) 0.0022(15) 0.0019(14) -0.0061(15)
C52 0.037(2) 0.0325(19) 0.038(2) -0.0033(16) 0.0123(16) -0.0038(16)
C53 0.049(2) 0.041(2) 0.033(2) -0.0044(17) 0.0044(18) -0.0171(18)
C54 0.034(2) 0.058(3) 0.047(2) 0.003(2) -0.0030(18) -0.0121(19)
C55 0.031(2) 0.051(2) 0.064(3) 0.003(2) -0.0010(19) 0.0040(18)
C56 0.033(2) 0.0347(19) 0.048(2) -0.0007(17) 0.0025(17) -0.0010(16)

loop_
_atom_type_symbol
_atom_type_description
_atom_type_scat_dispersion_real
_atom_type_scat_dispersion_imag
_atom_type_scat_source
C C 0.0033 0.0016 'International Tables Vol C Tables 4.2.6.8 and 6.1.1.4'
H H 0.0000 0.0000 'International Tables Vol C Tables 4.2.6.8 and 6.1.1.4'
P P 0.1023 0.0942 'International Tables Vol C Tables 4.2.6.8 and 6.1.1.4'
S S 0.1246 0.1234 'International Tables Vol C Tables 4.2.6.8 and 6.1.1.4'
Ni Ni 0.3393 1.1124 'International Tables Vol C Tables 4.2.6.8 and 6.1.1.4'

loop_
_geom_angle_atom_site_label_1
_geom_angle_atom_site_label_2
_geom_angle_atom_site_label_3
_geom_angle
_geom_angle_site_symmetry_1
_geom_angle_site_symmetry_3
_geom_angle_publ_flag
C13 Ni1 P1 90.92(10) . . ?
C13 Ni1 S1 84.68(10) . . ?
P1 Ni1 S1 170.32(4) . . ?
C13 Ni1 S2 176.62(10) . . ?
P1 Ni1 S2 92.41(3) . . ?
S1 Ni1 S2 91.94(3) . . ?
C1 S1 C4 103.44(15) . . ?
C1 S1 Ni1 103.46(11) . . ?
C4 S1 Ni1 116.32(11) . . ?
C2 S2 Ni1 100.37(11) . . ?
C3 S3 C2 98.20(16) . . ?
C3 S5 C1 96.96(16) . . ?
C41 P1 C31 103.75(15) . . ?
C41 P1 C51 103.15(15) . . ?
C31 P1 C51 103.76(15) . . ?
C41 P1 Ni1 109.94(11) . . ?
C31 P1 Ni1 112.36(10) . . ?
C51 P1 Ni1 122.07(11) . . ?
C2 C1 S5 118.1(2) . . ?
C2 C1 S1 118.6(3) . . ?
S5 C1 S1 123.28(19) . . ?
C1 C2 S2 125.4(3) . . ?
C1 C2 S3 114.5(3) . . ?
S2 C2 S3 120.0(2) . . ?
S4 C3 S5 124.0(2) . . ?
S4 C3 S3 123.8(2) . . ?
S5 C3 S3 112.25(19) . . ?
C5 C4 C9 121.4(3) . . ?
C5 C4 S1 122.3(3) . . ?
C9 C4 S1 116.2(2) . . ?
C6 C5 C4 117.6(3) . . ?
C6 C5 C11 118.0(3) . . ?
C4 C5 C11 124.4(3) . . ?
C7 C6 C5 122.9(3) . . ?
C8 C7 C6 117.5(3) . . ?
C8 C7 C12 120.8(3) . . ?
C6 C7 C12 121.7(3) . . ?
C7 C8 C9 123.1(3) . . ?
C8 C9 C4 117.4(3) . . ?
C8 C9 C10 118.4(3) . . ?
C4 C9 C10 124.2(3) . . ?
C14 C13 C18 119.0(3) . . ?
C14 C13 Ni1 122.0(2) . . ?
C18 C13 Ni1 118.8(2) . . ?
C15 C14 C13 119.8(3) . . ?
C15 C14 C21 118.4(3) . . ?
C13 C14 C21 121.8(3) . . ?
C16 C15 C14 122.0(3) . . ?
C15 C16 C17 118.0(3) . . ?
C15 C16 C20 121.0(3) . . ?
C17 C16 C20 121.0(3) . . ?
C18 C17 C16 121.6(3) . . ?
C17 C18 C13 119.4(3) . . ?
C17 C18 C19 119.4(3) . . ?
C13 C18 C19 121.1(3) . . ?
C32 C31 C36 119.8(3) . . ?
C32 C31 P1 122.4(2) . . ?
C36 C31 P1 117.7(3) . . ?
C31 C32 C33 119.9(3) . . ?
C34 C33 C32 120.4(4) . . ?
C35 C34 C33 120.1(3) . . ?
C34 C35 C36 120.1(3) . . ?
C31 C36 C35 119.7(3) . . ?
C46 C41 C42 119.2(3) . . ?
C46 C41 P1 121.9(3) . . ?
C42 C41 P1 118.8(3) . . ?
C43 C42 C41 120.0(4) . . ?
C44 C43 C42 119.7(4) . . ?
C45 C44 C43 120.4(4) . . ?
C44 C45 C46 120.8(4) . . ?
C45 C46 C41 119.8(4) . . ?
C56 C51 C52 119.3(3) . . ?
C56 C51 P1 121.4(3) . . ?
C52 C51 P1 119.2(3) . . ?
C53 C52 C51 120.3(3) . . ?
C52 C53 C54 120.2(3) . . ?
C55 C54 C53 119.7(3) . . ?
C54 C55 C56 120.4(4) . . ?
C51 C56 C55 120.1(3) . . ?

loop_
_geom_bond_atom_site_label_1
_geom_bond_atom_site_label_2
_geom_bond_distance
_geom_bond_site_symmetry_2
_geom_bond_publ_flag
Ni1 C13 1.934(3) . ?
Ni1 P1 2.1732(9) . ?
Ni1 S1 2.1995(9) . ?
Ni1 S2 2.2308(9) . ?
S1 C1 1.753(3) . ?
S1 C4 1.796(3) . ?
S2 C2 1.734(3) . ?
S3 C3 1.740(4) . ?
S3 C2 1.750(3) . ?
S4 C3 1.639(3) . ?
S5 C3 1.731(3) . ?
S5 C1 1.743(3) . ?
P1 C41 1.842(3) . ?
P1 C31 1.846(3) . ?
P1 C51 1.848(3) . ?
C1 C2 1.336(5) . ?
C4 C5 1.405(5) . ?
C4 C9 1.406(5) . ?
C5 C6 1.391(5) . ?
C5 C11 1.507(5) . ?
C6 C7 1.388(5) . ?
C7 C8 1.380(5) . ?
C7 C12 1.498(5) . ?
C8 C9 1.395(5) . ?
C9 C10 1.488(5) . ?
C13 C14 1.401(4) . ?
C13 C18 1.407(5) . ?
C14 C15 1.385(5) . ?
C14 C21 1.519(5) . ?
C15 C16 1.377(5) . ?
C16 C17 1.397(5) . ?
C16 C20 1.519(5) . ?
C17 C18 1.387(5) . ?
C18 C19 1.515(5) . ?
C31 C32 1.378(5) . ?
C31 C36 1.388(5) . ?
C32 C33 1.385(5) . ?
C33 C34 1.377(5) . ?
C34 C35 1.369(5) . ?
C35 C36 1.393(5) . ?
C41 C46 1.381(5) . ?
C41 C42 1.391(5) . ?
C42 C43 1.385(5) . ?
C43 C44 1.372(6) . ?
C44 C45 1.359(6) . ?
C45 C46 1.378(5) . ?
C51 C56 1.379(5) . ?
C51 C52 1.386(5) . ?
C52 C53 1.376(5) . ?
C53 C54 1.380(5) . ?
C54 C55 1.372(6) . ?
C55 C56 1.385(5) . ?
